data_9005115
loop_
_publ_author_name
'Miehe, G.'
'Graetsch, H.'

_publ_section_title
;
 Crystal structure of moganite: a new structure type of silica
;
_journal_name_full 'European Journal of Mineralogy'
_journal_page_first 693
_journal_page_last 706
_journal_volume 4
_journal_year 1992
_chemical_formula_sum 'O2 Si'
_chemical_name_mineral Moganite
_space_group_IT_number 15
_symmetry_space_group_name_Hall '-I 2ya'
_symmetry_space_group_name_H-M 'I 1 2/a 1'
_cell_angle_alpha 90
_cell_angle_beta 90.08
_cell_angle_gamma 90
_cell_length_a 8.758
_cell_length_b 4.876
_cell_length_c 10.715
_cell_formula_units_Z 12
_cell_volume 457.573
_database_code_amcsd 0006460
_exptl_crystal_density_diffrn 2.617
_cod_original_formula_sum 'Si O2'
_cod_database_code 9005115

loop_
_space_group_symop_operation_xyz
x,y,z
1/2+x,1/2+y,1/2+z
1/2-x,y,-z
-x,1/2+y,1/2-z
1/2+x,-y,z
+x,1/2-y,1/2+z
-x,-y,-z
1/2-x,1/2-y,1/2-z

loop_
_atom_site_label
_atom_site_fract_x
_atom_site_fract_y
_atom_site_fract_z
_atom_site_U_iso_or_equiv
Si1 0.25000 -0.00920 0.00000 0.04053
Si2 0.01150 0.25330 0.16780 0.00633
O1 -0.03140 0.06800 0.28600 0.02406
O2 0.17110 0.17700 0.10500 0.06333
O3 -0.13430 0.21480 0.07390 0.00507

loop_
_cod_related_entry_id
_cod_related_entry_database
_cod_related_entry_code
1 AMCSD 0006460
